data_7021273
loop_
_publ_author_name
'Fuchter, Matthew J.'
'Judge, Dilraj K.'
'Weimar, Marko'
'White, Andrew J. P.'

_publ_section_title
;
 Stoichiometric C-H arylation of tricarbonyl(arene)chromium complexes
 bearing pyridine directing groups.
;
_journal_issue 16
_journal_name_full 'Dalton transactions (Cambridge, England : 2003)'
_journal_page_first 5615
_journal_page_last 5618
_journal_paper_doi 10.1039/c3dt50187f
_journal_volume 42
_journal_year 2013
_chemical_formula_moiety 'C32 H22 Cr2 N2 O10 Pd2, 2(C H Cl3)'
_chemical_formula_sum 'C34 H24 Cl6 Cr2 N2 O10 Pd2'
_chemical_formula_weight 1150.05
_chemical_name_systematic
;
?
;
_space_group_IT_number 15
_symmetry_cell_setting monoclinic
_symmetry_space_group_name_Hall '-C 2yc'
_symmetry_space_group_name_H-M 'C 1 2/c 1'
_atom_sites_solution_hydrogens geom
_atom_sites_solution_primary direct
_atom_sites_solution_secondary difmap
_audit_creation_method SHELXL-97
_cell_angle_alpha 90.00
_cell_angle_beta 123.678(3)
_cell_angle_gamma 90.00
_cell_formula_units_Z 4
_cell_length_a 16.0719(3)
_cell_length_b 19.7859(2)
_cell_length_c 14.6400(3)
_cell_measurement_reflns_used 12903
_cell_measurement_temperature 173
_cell_measurement_theta_max 32.4710
_cell_measurement_theta_min 2.9791
_cell_volume 3874.13(18)
_computing_cell_refinement 'CrysAlis RED, Oxford Diffraction Ltd'
_computing_data_collection 'CrysAlis CCD, Oxford Diffraction Ltd'
_computing_data_reduction 'CrysAlis RED, Oxford Diffraction Ltd'
_computing_molecular_graphics 'Bruker SHELXTL'
_computing_publication_material 'Bruker SHELXTL'
_computing_structure_refinement 'SHELXL-97 (Sheldrick, 1997)'
_computing_structure_solution 'SHELXS-97 (Sheldrick, 1990)'
_diffrn_ambient_temperature 173
_diffrn_detector_area_resol_mean 15.9825
_diffrn_measured_fraction_theta_full 0.992
_diffrn_measured_fraction_theta_max 0.919
_diffrn_measurement_device_type 'OD Xcalibur 3'
_diffrn_measurement_method 'omega scans'
_diffrn_radiation_monochromator graphite
_diffrn_radiation_source 'Enhance (Mo) X-ray Source'
_diffrn_radiation_type MoK\a
_diffrn_radiation_wavelength 0.71073
_diffrn_reflns_av_R_equivalents 0.0199
_diffrn_reflns_av_sigmaI/netI 0.0257
_diffrn_reflns_limit_h_max 23
_diffrn_reflns_limit_h_min -23
_diffrn_reflns_limit_k_max 29
_diffrn_reflns_limit_k_min -28
_diffrn_reflns_limit_l_max 20
_diffrn_reflns_limit_l_min -21
_diffrn_reflns_number 21415
_diffrn_reflns_theta_full 31.00
_diffrn_reflns_theta_max 32.54
_diffrn_reflns_theta_min 2.99
_diffrn_standards_number 0
_exptl_absorpt_coefficient_mu 1.933
_exptl_absorpt_correction_T_max 0.846
_exptl_absorpt_correction_T_min 0.702
_exptl_absorpt_correction_type analytical
_exptl_absorpt_process_details
;
CrysAlisPro, Oxford Diffraction Ltd.,
Version 1.171.33.41 (release 06-05-2009 CrysAlis171 .NET)
(compiled May 6 2009,17:20:42)
Analytical numeric absorption correction using a multifaceted crystal
model based on expressions derived by R.C. Clark & J.S. Reid.
(Clark, R. C. & Reid, J. S. (1995). Acta Cryst. A51, 887-897)
;
_exptl_crystal_colour Orange
_exptl_crystal_density_diffrn 1.972
_exptl_crystal_density_method 'not measured'
_exptl_crystal_description blocks
_exptl_crystal_F_000 2256
_exptl_crystal_size_max 0.29
_exptl_crystal_size_mid 0.21
_exptl_crystal_size_min 0.14
_refine_diff_density_max 0.791
_refine_diff_density_min -0.936
_refine_diff_density_rms 0.088
_refine_ls_extinction_method none
_refine_ls_goodness_of_fit_ref 1.102
_refine_ls_hydrogen_treatment constr
_refine_ls_matrix_type full
_refine_ls_number_parameters 254
_refine_ls_number_reflns 6472
_refine_ls_number_restraints 0
_refine_ls_restrained_S_all 1.102
_refine_ls_R_factor_all 0.0353
_refine_ls_R_factor_gt 0.0260
_refine_ls_shift/su_max 0.002
_refine_ls_shift/su_mean 0.000
_refine_ls_structure_factor_coef Fsqd
_refine_ls_weighting_details 'calc w=1/[\s^2^(Fo^2^)+(0.0407P)^2^+0.0000P] where P=(Fo^2^+2Fc^2^)/3'
_refine_ls_weighting_scheme calc
_refine_ls_wR_factor_gt 0.0711
_refine_ls_wR_factor_ref 0.0728
_reflns_number_gt 5238
_reflns_number_total 6472
_reflns_threshold_expression >2sigma(I)
_cod_data_source_file c3dt50187f.txt
_cod_data_source_block 4
_cod_depositor_comments
;
The following automatic conversions were performed:

'_symmetry_cell_setting' value 'Monoclinic' changed to 'monoclinic'
according to /home/saulius/struct/CIF-dictionaries/cif_core.dic
dictionary named 'cif_core.dic' version 2.4.2 from 2011-04-26.

Automatic conversion script
Id: cif_fix_values 1891 2012-01-12 08:04:46Z andrius 
;
_cod_original_sg_symbol_H-M C2/c
_cod_database_code 7021273

loop_
_symmetry_equiv_pos_as_xyz
'x, y, z'
'-x, y, -z+1/2'
'x+1/2, y+1/2, z'
'-x+1/2, y+1/2, -z+1/2'
'-x, -y, -z'
'x, -y, z-1/2'
'-x+1/2, -y+1/2, -z'
'x+1/2, -y+1/2, z-1/2'

loop_
_atom_site_label
_atom_site_type_symbol
_atom_site_fract_x
_atom_site_fract_y
_atom_site_fract_z
_atom_site_U_iso_or_equiv
_atom_site_adp_type
_atom_site_occupancy
_atom_site_symmetry_multiplicity
_atom_site_calc_flag
_atom_site_refinement_flags
Pd1 Pd 0.421514(10) 0.526129(7) 0.635712(11) 0.01839(5) Uani 1 1 d .
Cr1 Cr 0.18661(2) 0.415076(16) 0.47491(2) 0.02008(7) Uani 1 1 d .
N1 N 0.47498(12) 0.44158(8) 0.60859(12) 0.0198(3) Uani 1 1 d .
C2 C 0.55799(14) 0.43970(11) 0.60724(16) 0.0243(4) Uani 1 1 d .
H2A H 0.5877 0.4810 0.6063 0.029 Uiso 1 1 calc R
C3 C 0.60090(16) 0.37979(12) 0.60711(17) 0.0298(4) Uani 1 1 d .
H3A H 0.6590 0.3797 0.6051 0.036 Uiso 1 1 calc R
C4 C 0.55888(17) 0.31968(12) 0.60994(18) 0.0317(5) Uani 1 1 d .
H4A H 0.5891 0.2778 0.6125 0.038 Uiso 1 1 calc R
C5 C 0.47252(16) 0.32089(11) 0.60908(17) 0.0279(4) Uani 1 1 d .
H5A H 0.4419 0.2799 0.6095 0.034 Uiso 1 1 calc R
C6 C 0.43113(14) 0.38266(10) 0.60761(15) 0.0204(3) Uani 1 1 d .
C7 C 0.34221(14) 0.39315(10) 0.61125(15) 0.0199(3) Uani 1 1 d .
C8 C 0.27931(15) 0.34115(10) 0.60349(16) 0.0254(4) Uani 1 1 d .
H8A H 0.2920 0.2957 0.5937 0.031 Uiso 1 1 calc R
C9 C 0.19732(16) 0.35651(11) 0.61021(17) 0.0281(4) Uani 1 1 d .
H9A H 0.1564 0.3213 0.6087 0.034 Uiso 1 1 calc R
C10 C 0.17654(15) 0.42400(12) 0.61918(16) 0.0268(4) Uani 1 1 d .
H10A H 0.1200 0.4345 0.6214 0.032 Uiso 1 1 calc R
C11 C 0.23847(14) 0.47663(10) 0.62493(15) 0.0229(4) Uani 1 1 d .
H11A H 0.2232 0.5222 0.6308 0.028 Uiso 1 1 calc R
C12 C 0.32243(14) 0.46213(9) 0.62205(15) 0.0196(3) Uani 1 1 d .
O13 O 0.36083(11) 0.60528(7) 0.67023(11) 0.0251(3) Uani 1 1 d .
C14 C 0.39464(15) 0.61961(10) 0.76898(16) 0.0233(4) Uani 1 1 d .
O15 O 0.46789(11) 0.59288(8) 0.85148(11) 0.0280(3) Uani 1 1 d .
C16 C 0.33947(18) 0.67440(12) 0.78710(19) 0.0358(5) Uani 1 1 d .
H16A H 0.3665 0.6778 0.8656 0.054 Uiso 1 1 calc R
H16B H 0.2682 0.6631 0.7467 0.054 Uiso 1 1 calc R
H16C H 0.3480 0.7177 0.7607 0.054 Uiso 1 1 calc R
C17 C 0.22134(15) 0.46086(11) 0.39088(17) 0.0268(4) Uani 1 1 d .
O17 O 0.24401(13) 0.48668(10) 0.33785(14) 0.0413(4) Uani 1 1 d .
C18 C 0.05971(16) 0.45242(12) 0.39508(17) 0.0280(4) Uani 1 1 d .
O18 O -0.01872(13) 0.47538(10) 0.34799(15) 0.0451(5) Uani 1 1 d .
C19 C 0.14152(16) 0.34969(11) 0.36831(18) 0.0289(4) Uani 1 1 d .
O19 O 0.11431(14) 0.31122(9) 0.29846(15) 0.0443(4) Uani 1 1 d .
C20 C 0.35284(18) 0.83058(12) 0.5365(2) 0.0365(5) Uani 1 1 d .
H20A H 0.2811 0.8315 0.4736 0.044 Uiso 1 1 calc R
Cl1 Cl 0.38667(5) 0.74558(3) 0.57750(6) 0.04515(15) Uani 1 1 d .
Cl2 Cl 0.42482(5) 0.86378(4) 0.49096(7) 0.05198(17) Uani 1 1 d .
Cl3 Cl 0.36437(7) 0.87770(4) 0.64323(8) 0.0676(2) Uani 1 1 d .

loop_
_atom_site_aniso_label
_atom_site_aniso_U_11
_atom_site_aniso_U_22
_atom_site_aniso_U_33
_atom_site_aniso_U_23
_atom_site_aniso_U_13
_atom_site_aniso_U_12
Pd1 0.01740(7) 0.01988(7) 0.01573(7) -0.00096(5) 0.00784(5) -0.00108(5)
Cr1 0.01702(14) 0.02305(15) 0.01956(14) 0.00062(11) 0.00976(12) -0.00051(11)
N1 0.0165(7) 0.0247(8) 0.0162(7) -0.0011(6) 0.0078(6) 0.0006(6)
C2 0.0189(8) 0.0348(11) 0.0206(9) -0.0018(8) 0.0118(7) -0.0024(8)
C3 0.0227(9) 0.0441(13) 0.0258(10) -0.0005(9) 0.0154(8) 0.0041(9)
C4 0.0324(11) 0.0332(12) 0.0306(11) 0.0001(9) 0.0181(10) 0.0114(9)
C5 0.0297(10) 0.0249(10) 0.0303(10) 0.0012(8) 0.0173(9) 0.0023(8)
C6 0.0173(8) 0.0248(9) 0.0164(8) 0.0010(7) 0.0077(7) 0.0019(7)
C7 0.0166(8) 0.0226(9) 0.0197(8) 0.0025(7) 0.0096(7) 0.0015(7)
C8 0.0234(9) 0.0234(10) 0.0268(10) 0.0053(8) 0.0123(8) 0.0016(8)
C9 0.0245(9) 0.0323(11) 0.0294(10) 0.0058(8) 0.0161(8) -0.0036(8)
C10 0.0211(9) 0.0390(12) 0.0244(9) 0.0029(8) 0.0151(8) 0.0011(8)
C11 0.0201(8) 0.0296(10) 0.0191(8) -0.0006(7) 0.0108(7) 0.0031(8)
C12 0.0171(8) 0.0239(9) 0.0157(8) -0.0004(6) 0.0077(7) 0.0000(7)
O13 0.0259(7) 0.0224(7) 0.0219(7) -0.0011(5) 0.0102(6) 0.0032(6)
C14 0.0238(9) 0.0211(9) 0.0257(9) -0.0018(7) 0.0141(8) -0.0002(7)
O15 0.0288(8) 0.0303(8) 0.0227(7) 0.0001(6) 0.0129(6) 0.0086(6)
C16 0.0372(12) 0.0368(13) 0.0342(12) -0.0013(10) 0.0202(10) 0.0122(10)
C17 0.0203(9) 0.0338(11) 0.0231(9) -0.0010(8) 0.0100(8) -0.0033(8)
O17 0.0363(9) 0.0604(12) 0.0303(8) 0.0046(8) 0.0205(8) -0.0091(8)
C18 0.0253(10) 0.0357(11) 0.0237(10) -0.0009(8) 0.0140(8) 0.0011(9)
O18 0.0256(8) 0.0659(13) 0.0360(9) 0.0005(8) 0.0121(7) 0.0130(8)
C19 0.0263(10) 0.0265(10) 0.0323(11) 0.0005(8) 0.0153(9) -0.0004(8)
O19 0.0474(10) 0.0345(9) 0.0423(10) -0.0136(8) 0.0194(9) -0.0059(8)
C20 0.0289(11) 0.0333(12) 0.0431(13) 0.0044(10) 0.0175(10) 0.0011(9)
Cl1 0.0508(4) 0.0325(3) 0.0557(4) 0.0075(3) 0.0317(3) 0.0043(3)
Cl2 0.0425(3) 0.0462(4) 0.0751(5) 0.0115(3) 0.0375(4) -0.0027(3)
Cl3 0.0757(6) 0.0559(5) 0.0838(6) -0.0164(4) 0.0520(5) 0.0039(4)

loop_
_atom_type_symbol
_atom_type_description
_atom_type_scat_dispersion_real
_atom_type_scat_dispersion_imag
_atom_type_scat_source
C C 0.0033 0.0016 'International Tables Vol C Tables 4.2.6.8 and 6.1.1.4'
H H 0.0000 0.0000 'International Tables Vol C Tables 4.2.6.8 and 6.1.1.4'
N N 0.0061 0.0033 'International Tables Vol C Tables 4.2.6.8 and 6.1.1.4'
O O 0.0106 0.0060 'International Tables Vol C Tables 4.2.6.8 and 6.1.1.4'
Cl Cl 0.1484 0.1585 'International Tables Vol C Tables 4.2.6.8 and 6.1.1.4'
Cr Cr 0.3209 0.6236 'International Tables Vol C Tables 4.2.6.8 and 6.1.1.4'
Pd Pd -0.9988 1.0072 'International Tables Vol C Tables 4.2.6.8 and 6.1.1.4'

loop_
_geom_angle_atom_site_label_1
_geom_angle_atom_site_label_2
_geom_angle_atom_site_label_3
_geom_angle
_geom_angle_site_symmetry_1
_geom_angle_site_symmetry_3
C12 Pd1 N1 81.64(7) . .
C12 Pd1 O13 92.75(7) . .
N1 Pd1 O13 173.73(6) . .
C12 Pd1 O15 177.66(7) . 2_656
N1 Pd1 O15 96.05(6) . 2_656
O13 Pd1 O15 89.57(6) . 2_656
C12 Pd1 Pd1 105.02(5) . 2_656
N1 Pd1 Pd1 91.98(4) . 2_656
O13 Pd1 Pd1 86.75(4) . 2_656
O15 Pd1 Pd1 75.32(4) 2_656 2_656
C19 Cr1 C17 84.39(9) . .
C19 Cr1 C18 88.12(10) . .
C17 Cr1 C18 91.02(9) . .
C19 Cr1 C8 91.13(9) . .
C17 Cr1 C8 126.01(8) . .
C18 Cr1 C8 142.72(8) . .
C19 Cr1 C7 110.14(9) . .
C17 Cr1 C7 95.13(8) . .
C18 Cr1 C7 161.19(8) . .
C8 Cr1 C7 37.16(7) . .
C19 Cr1 C10 131.55(9) . .
C17 Cr1 C10 143.72(9) . .
C18 Cr1 C10 86.14(8) . .
C8 Cr1 C10 66.90(8) . .
C7 Cr1 C10 78.39(7) . .
C19 Cr1 C9 100.91(9) . .
C17 Cr1 C9 161.69(9) . .
C18 Cr1 C9 106.57(8) . .
C8 Cr1 C9 37.26(7) . .
C7 Cr1 C9 66.57(7) . .
C10 Cr1 C9 36.85(8) . .
C19 Cr1 C11 167.57(9) . .
C17 Cr1 C11 107.60(8) . .
C18 Cr1 C11 94.76(8) . .
C8 Cr1 C11 79.25(8) . .
C7 Cr1 C11 66.43(7) . .
C10 Cr1 C11 37.02(7) . .
C9 Cr1 C11 66.68(8) . .
C19 Cr1 C12 145.17(8) . .
C17 Cr1 C12 86.77(8) . .
C18 Cr1 C12 125.72(8) . .
C8 Cr1 C12 67.46(7) . .
C7 Cr1 C12 37.39(7) . .
C10 Cr1 C12 66.34(7) . .
C9 Cr1 C12 78.90(7) . .
C11 Cr1 C12 36.51(7) . .
C2 N1 C6 119.27(17) . .
C2 N1 Pd1 124.02(14) . .
C6 N1 Pd1 116.01(12) . .
N1 C2 C3 121.8(2) . .
C2 C3 C4 119.34(19) . .
C3 C4 C5 119.4(2) . .
C4 C5 C6 119.1(2) . .
N1 C6 C5 121.00(17) . .
N1 C6 C7 112.74(16) . .
C5 C6 C7 126.17(18) . .
C8 C7 C12 120.99(17) . .
C8 C7 C6 124.31(18) . .
C12 C7 C6 114.69(16) . .
C8 C7 Cr1 70.56(11) . .
C12 C7 Cr1 72.73(11) . .
C6 C7 Cr1 128.96(13) . .
C7 C8 C9 119.78(19) . .
C7 C8 Cr1 72.29(11) . .
C9 C8 Cr1 72.47(12) . .
C10 C9 C8 119.58(18) . .
C10 C9 Cr1 71.40(11) . .
C8 C9 Cr1 70.27(11) . .
C9 C10 C11 120.83(18) . .
C9 C10 Cr1 71.76(11) . .
C11 C10 Cr1 72.13(11) . .
C12 C11 C10 120.40(18) . .
C12 C11 Cr1 72.49(11) . .
C10 C11 Cr1 70.85(11) . .
C11 C12 C7 118.36(17) . .
C11 C12 Pd1 127.35(15) . .
C7 C12 Pd1 114.26(13) . .
C11 C12 Cr1 71.00(11) . .
C7 C12 Cr1 69.88(11) . .
Pd1 C12 Cr1 131.97(9) . .
C14 O13 Pd1 119.47(13) . .
O15 C14 O13 126.23(18) . .
O15 C14 C16 117.71(18) . .
O13 C14 C16 116.06(18) . .
C14 O15 Pd1 129.86(13) . 2_656
O17 C17 Cr1 177.1(2) . .
O18 C18 Cr1 178.34(19) . .
O19 C19 Cr1 176.3(2) . .
Cl3 C20 Cl2 112.14(14) . .
Cl3 C20 Cl1 110.19(14) . .
Cl2 C20 Cl1 110.04(13) . .

loop_
_geom_bond_atom_site_label_1
_geom_bond_atom_site_label_2
_geom_bond_distance
_geom_bond_site_symmetry_2
Pd1 C12 1.9560(19) .
Pd1 N1 2.0182(16) .
Pd1 O13 2.0507(13) .
Pd1 O15 2.1377(14) 2_656
Pd1 Pd1 2.8635(3) 2_656
Cr1 C19 1.838(2) .
Cr1 C17 1.846(2) .
Cr1 C18 1.851(2) .
Cr1 C8 2.189(2) .
Cr1 C7 2.2114(19) .
Cr1 C10 2.2130(19) .
Cr1 C9 2.218(2) .
Cr1 C11 2.2297(19) .
Cr1 C12 2.2488(19) .
N1 C2 1.346(2) .
N1 C6 1.358(2) .
C2 C3 1.372(3) .
C3 C4 1.380(3) .
C4 C5 1.381(3) .
C5 C6 1.386(3) .
C6 C7 1.474(2) .
C7 C8 1.402(3) .
C7 C12 1.430(3) .
C8 C9 1.408(3) .
C9 C10 1.400(3) .
C10 C11 1.410(3) .
C11 C12 1.403(3) .
O13 C14 1.263(2) .
C14 O15 1.244(2) .
C14 C16 1.514(3) .
O15 Pd1 2.1376(14) 2_656
C17 O17 1.145(2) .
C18 O18 1.143(3) .
C19 O19 1.149(3) .
C20 Cl3 1.740(3) .
C20 Cl2 1.752(2) .
C20 Cl1 1.767(2) .
